data_4003169
loop_
_publ_author_name
'Yao, Qingxia'
'Bermejo G\'omez, Antonio'
'Su, Jie'
'Pascanu, Vlad'
'Yun, Yifeng'
'Zheng, Haoquan'
'Chen, Hong'
'Liu, Leifeng'
'Abdelhamid, Hani Nasser'
'Mart\'in-Matute, Bel\'en'
'Zou, Xiaodong'

_publ_section_title
;
 Series of Highly Stable Isoreticular Lanthanide Metal--Organic Frameworks
 with Expanding Pore Size and Tunable Luminescent Properties
;
_journal_issue 15
_journal_name_full 'Chemistry of Materials'
_journal_page_first 5332
_journal_paper_doi 10.1021/acs.chemmater.5b01711
_journal_volume 27
_journal_year 2015
_chemical_formula_sum 'C33 H15 Eu O20.9'
_chemical_formula_weight 898.01
_space_group_IT_number 155
_space_group_name_Hall 'R 3 2"'
_space_group_name_H-M_alt 'R 3 2 :H'
_symmetry_cell_setting trigonal
_symmetry_Int_Tables_number 155
_symmetry_space_group_name_Hall 'R 3 2"'
_symmetry_space_group_name_H-M 'R 3 2 :H'
_cell_angle_alpha 90
_cell_angle_beta 90
_cell_angle_gamma 120
_cell_formula_units_Z 9
_cell_length_a 35.2420(19)
_cell_length_b 35.2420(19)
_cell_length_c 13.493(5)
_cell_measurement_temperature 298
_cell_volume 14513(5)
_diffrn_ambient_temperature 298
_diffrn_radiation_source 'X-ray tube'
_diffrn_radiation_type 'Cu K\a'
_diffrn_radiation_wavelength 1.5418
_diffrn_reflns_number 1086
_diffrn_reflns_theta_max 80
_diffrn_reflns_theta_min 4.25
_exptl_absorpt_coefficient_mu 7.400
_exptl_crystal_density_diffrn 0.925
_pd_proc_ls_background_function 'Chebychev polynomial'
_pd_proc_ls_pref_orient_corr ' ?                                                                         '
_pd_proc_ls_profile_function 'PearsonVII Peak Type'
_pd_proc_ls_prof_R_factor 0.0283
_pd_proc_ls_prof_wR_expected 0.0281
_pd_proc_ls_prof_wR_factor 0.0447
_refine_ls_goodness_of_fit_all 1.581
_refine_ls_R_I_factor 0.0092
_cod_data_source_file cm5b01711_si_004.cif
_cod_data_source_block I
_cod_original_sg_symbol_H-M 'R 3 2'
_cod_original_formula_sum 'C33 H15 Eu1 O20.9'
_cod_database_code 4003169

loop_
_symmetry_equiv_pos_site_id
_symmetry_equiv_pos_as_xyz
1 x,y,z
2 -y,x-y,z
3 -x+y,-x,z
4 y,x,-z
5 x-y,-y,-z
6 -x,-x+y,-z
7 x+2/3,y+1/3,z+1/3
8 -y+2/3,x-y+1/3,z+1/3
9 -x+y+2/3,-x+1/3,z+1/3
10 y+2/3,x+1/3,-z+1/3
11 x-y+2/3,-y+1/3,-z+1/3
12 -x+2/3,-x+y+1/3,-z+1/3
13 x+1/3,y+2/3,z+2/3
14 -y+1/3,x-y+2/3,z+2/3
15 -x+y+1/3,-x+2/3,z+2/3
16 y+1/3,x+2/3,-z+2/3
17 x-y+1/3,-y+2/3,-z+2/3
18 -x+1/3,-x+y+2/3,-z+2/3

loop_
_atom_site_label
_atom_site_type_symbol
_atom_site_fract_x
_atom_site_fract_y
_atom_site_fract_z
_atom_site_adp_type
_atom_site_U_iso_or_equiv
_atom_site_symmetry_multiplicity
_atom_site_occupancy
_atom_site_calc_flag
Eu Eu 0.32428 0 0 Uiso 0.0076 9 1 d
O4 O 0.250479 0 0 Uiso 0.0351 9 1 d
O1 O 0.313019 0.053908 0.100002 Uiso 0.0351 18 1 d
O2 O 0.043376 0.32977 0.16509 Uiso 0.0351 18 1 d
O3 O 0.066735 0.384438 0.27937 Uiso 0.0351 18 1 d
C1 C 0.333333 0.08134 0.166667 Uiso 0.0631 9 1 d
C2 C 0.333333 0.12306 0.166667 Uiso 0.0631 9 1 d
C3 C 0.35355 0.15054 0.24313 Uiso 0.0631 18 1 d
C4 C 0.35355 0.18942 0.24313 Uiso 0.0631 18 1 d
C5 C 0.333333 0.20029 0.166667 Uiso 0.0631 9 1 d
C6 C 0.333333 0.24067 0.166667 Uiso 0.0631 9 1 d
C7 C 0.333333 0.27359 0.166667 Uiso 0.0631 9 1 d
C8 C 0.333333 0.31396 0.166667 Uiso 0.0631 9 1 d
C9 C 0.29433 0.31479 0.1689 Uiso 0.0631 18 1 d
C10 C 0.29433 0.35311 0.1689 Uiso 0.0631 18 1 d
C11 C 0.333333 0.39116 0.166667 Uiso 0.0631 9 1 d
C12 C 0.254372 0.355257 0.175986 Uiso 0.0631 18 1 d
C13 C 0.222899 0.356949 0.181568 Uiso 0.0631 18 1 d
C14 C 0.183762 0.359052 0.188509 Uiso 0.0631 18 1 d
C15 C 0.146791 0.32799 0.13891 Uiso 0.0631 18 1 d
C16 C 0.109297 0.330005 0.14556 Uiso 0.0631 18 1 d
C17 C 0.109868 0.363023 0.201614 Uiso 0.0631 18 1 d
C18 C 0.146839 0.394085 0.251212 Uiso 0.0631 18 1 d
C19 C 0.184333 0.39207 0.244563 Uiso 0.0631 18 1 d
C20 C 0.06991 0.36517 0.2087 Uiso 0.0631 18 1 d
H3 H 0.368307 0.142409 0.298943 Uiso 0.0758 18 1 d
H4 H 0.368307 0.209668 0.298943 Uiso 0.0758 18 1 d
H9 H 0.26586 0.28702 0.17053 Uiso 0.0758 18 1 d
H11 H 0.333333 0.41954 0.166667 Uiso 0.0758 9 1 d
H15 H 0.146774 0.303868 0.097924 Uiso 0.0758 18 1 d
H16 H 0.081911 0.307354 0.109427 Uiso 0.0758 18 1 d
H18 H 0.146856 0.418207 0.292199 Uiso 0.0758 18 1 d
H19 H 0.211719 0.414721 0.280696 Uiso 0.0758 18 1 d
Ow1 O 0.349624 0.472673 0.275048 Uiso 0.0896 18 0.9969 d
Ow2 O 0.465579 0.628004 0.2199 Uiso 0.0896 18 0.8187 d
Ow3 O 0.121354 0.053242 0.799929 Uiso 0.0896 18 0.9977 d
Ow4 O 0.741874 0.859831 0.729814 Uiso 0.0896 18 0.9983 d
Ow5 O 0.926127 0.48172 0.289043 Uiso 0.0896 18 0.9495 d
Ow6 O 0.381365 0.885602 0.557156 Uiso 0.0896 18 0.9972 d
Ow7 O 0.661617 0.241953 0.705141 Uiso 0.0896 18 0.2026 d
Ow8 O 0.125434 0.613668 0.443903 Uiso 0.0896 18 0.994 d

loop_
_atom_type_symbol
_atom_type_scat_dispersion_real
_atom_type_scat_dispersion_imag
_atom_type_scat_source
C 0.0033 0.0016 'International Tables Vol C tables 4.2.6.8 and 6.1.1.1'
H 0.0000 0.0000 'International Tables Vol C tables 4.2.6.8 and 6.1.1.1'
Eu -0.1578 3.6682 'International Tables Vol C tables 4.2.6.8 and 6.1.1.1'
O 0.0106 0.0060 'International Tables Vol C tables 4.2.6.8 and 6.1.1.1'

loop_
_geom_angle_atom_site_label_1
_geom_angle_atom_site_label_2
_geom_angle_atom_site_label_3
_geom_angle_site_symmetry_1
_geom_angle_site_symmetry_3
_geom_angle
O4 Eu O1 . . 57.6725
O4 Eu O1 . 5_555 57.6725
O4 Eu O2 . 13_544 130.0419
O4 Eu O2 . 3_555 77.5793
O4 Eu O2 . 4_555 77.5793
O4 Eu O2 . 11_555 130.0419
O4 Eu O3 . 13_544 135.8038
O4 Eu O3 . 11_555 135.8038
O1 Eu O1 . 5_555 115.3451
O1 Eu O2 . 13_544 141.0597
O1 Eu O2 . 3_555 76.1645
O1 Eu O2 . 4_555 90.5211
O1 Eu O2 . 11_555 84.8518
O1 Eu O3 . 13_544 97.4026
O1 Eu O3 . 11_555 129.6395
O1 Eu O2 5_555 13_544 84.8518
O1 Eu O2 5_555 3_555 90.5211
O1 Eu O2 5_555 4_555 76.1645
O1 Eu O2 5_555 11_555 141.0597
O1 Eu O3 5_555 13_544 129.6395
O1 Eu O3 5_555 11_555 97.4026
O2 Eu O2 13_544 3_555 139.654
O2 Eu O2 13_544 4_555 60.9616
O2 Eu O2 13_544 11_555 99.9163
O2 Eu O3 13_544 13_544 48.4189
O2 Eu O3 13_544 11_555 74.9997
O2 Eu O2 3_555 4_555 155.1585
O2 Eu O2 3_555 11_555 60.9617
O2 Eu O3 3_555 13_544 135.8016
O2 Eu O3 3_555 11_555 65.8886
O2 Eu O2 4_555 11_555 139.6539
O2 Eu O3 4_555 13_544 65.8886
O2 Eu O3 4_555 11_555 135.8016
O2 Eu O3 11_555 13_544 74.9997
O2 Eu O3 11_555 11_555 48.4189
O3 Eu O3 13_544 11_555 88.3924
O1 C1 O1 . 12_555 121.752
O1 C1 C2 . . 119.124
C1 C2 C3 . . 116.9821
C3 C2 C3 . 12_555 126.0357
C2 C3 C4 . . 116.9821
C2 C3 H3 . . 121.1056
C4 C3 H3 . . 121.9123
C3 C4 C5 . . 121.5852
C3 C4 H4 . . 117.3272
C5 C4 H4 . . 121.0876
C4 C5 C4 . 12_555 116.8295
C4 C5 C6 . . 121.5852
C4 C5 C6 12_555 . 121.5853
C5 C6 C7 . . 180.0(5)
C6 C7 C8 . . 180.0(5)
C7 C8 C9 . . 121.0366
C7 C8 C9 . 12_555 121.0361
C9 C8 C9 . 12_555 117.9272
C8 C9 C10 . . 121.0366
C9 C10 C11 . . 118.7651
C9 C10 C12 . . 122.5149
C11 C10 C12 . . 118.6523
C10 C11 C10 . 12_555 122.4703
C10 C12 C13 . . 180.0(5)
C12 C13 C14 . . 180.0(5)
C13 C14 C15 . . 118.7547
C13 C14 C19 . . 118.3577
C15 C14 C19 . . 122.8876
C14 C15 C16 . . 118.7543
C15 C16 C17 . . 118.3581
C16 C17 C18 . . 122.8874
C16 C17 C20 . . 118.3574
C18 C17 C20 . . 118.7552
C17 C18 C19 . . 118.7548
C14 C19 C18 . . 118.3578
O2 C20 O3 . . 133.546
O2 C20 C17 . . 100.1071
O3 C20 C17 . . 116.52

loop_
_geom_bond_atom_site_label_1
_geom_bond_atom_site_label_2
_geom_bond_site_symmetry_2
_geom_bond_distance
Eu O4 . 2.6009
Eu O1 . 2.5184
Eu O1 5_555 2.5184
Eu O2 13_544 2.9696
Eu O2 3_555 2.654
Eu O2 4_555 2.654
Eu O2 11_555 2.9696
Eu O3 13_544 2.4693
Eu O3 11_555 2.4693
O1 O1 12_555 2.1854
O1 C1 . 1.2509
O2 C20 . 1.2691
O3 C20 . 1.2081
C1 C2 . 1.4703
C2 C3 . 1.3493
C2 C3 12_555 1.3493
C3 C4 . 1.3702
C3 H3 . 1.034
C4 C5 . 1.4115
C4 H4 . 0.988
C5 C6 . 1.4231
C6 C7 . 1.1602
C7 C8 . 1.4227
C8 C9 . 1.3897
C8 C9 12_555 1.3897
C9 C10 . 1.3505
C9 H9 . 0.9915
C10 C11 . 1.3584
C10 C12 . 1.4507
C11 H11 . 1.0002
C12 C13 . 1.1426
C13 C14 . 1.4209
C14 C15 . 1.3848
C14 C19 . 1.3796
C15 C16 . 1.3612
C15 H15 . 1.014
C16 C17 . 1.3796
C16 H16 . 1.0179
C17 C18 . 1.3848
C17 C20 . 1.4507
C18 C19 . 1.3612
C18 H18 . 1.014
C19 H19 . 1.0179
